data_4027152
loop_
_publ_author_name
'Yangbin Liu'
'Xiaohua Liu'
'Min Wang'
'Peng He'
'Lili Lin'
'Xiaoming Feng'

_publ_section_title
;
 Enantioselective Synthesis of 3,4-Dihydropyran Derivatives via
 Organocatalytic Michael Reaction of \a,\b-Unsaturated Enones
;
_journal_name_full 'Journal of Organic Chemistry'
_journal_page_first 4136
_journal_page_last 4142
_journal_paper_doi 10.1021/jo3001047
_journal_volume 77
_journal_year 2012
_chemical_absolute_configuration ad
_chemical_formula_moiety 'C18 H21 Cl O3'
_chemical_formula_sum 'C18 H21 Cl O3'
_chemical_formula_weight 320.80
_chemical_name_systematic
;
 ? 
;
_space_group_crystal_system orthorhombic
_space_group_IT_number 19
_space_group_name_Hall 'P 2ac 2ab'
_space_group_name_H-M_alt 'P 21 21 21'
_symmetry_space_group_name_Hall 'P 2ac 2ab'
_symmetry_space_group_name_H-M 'P 21 21 21'
_atom_sites_solution_hydrogens geom
_atom_sites_solution_primary direct
_atom_sites_solution_secondary difmap
_audit_creation_date 2011-07-22
_audit_creation_method
;
  Olex2 1.1
  (compiled 2011.02.15 svn.r1672, GUI svn.r3494)
;
_cell_angle_alpha 90.00
_cell_angle_beta 90.00
_cell_angle_gamma 90.00
_cell_formula_units_Z 4
_cell_length_a 9.4223(4)
_cell_length_b 12.5350(7)
_cell_length_c 14.9465(8)
_cell_measurement_reflns_used 1042
_cell_measurement_temperature 293.15
_cell_measurement_theta_max 29.1880
_cell_measurement_theta_min 3.0225
_cell_volume 1765.31(16)
_computing_cell_refinement
;
CrysAlisPro, Agilent Technologies,
Version 1.171.35.11 (release 16-05-2011 CrysAlis171 .NET)
(compiled May 16 2011,17:55:39)
;
_computing_data_collection
;
CrysAlisPro, Agilent Technologies,
Version 1.171.35.11 (release 16-05-2011 CrysAlis171 .NET)
(compiled May 16 2011,17:55:39)
;
_computing_data_reduction
;
CrysAlisPro, Agilent Technologies,
Version 1.171.35.11 (release 16-05-2011 CrysAlis171 .NET)
(compiled May 16 2011,17:55:39)
;
_computing_molecular_graphics
;
O. V. Dolomanov, L. J. Bourhis, R. J. Gildea, J. A. K. Howard and H. Puschmann,
OLEX2: a complete structure solution, refinement and analysis program.
J. Appl. Cryst. (2009). 42, 339-341.
;
_computing_publication_material
;
O. V. Dolomanov, L. J. Bourhis, R. J. Gildea, J. A. K. Howard and H. Puschmann,
OLEX2: a complete structure solution, refinement and analysis program.
J. Appl. Cryst. (2009). 42, 339-341.
;
_computing_structure_refinement 'SHELXL-97 (Sheldrick, 1997)'
_computing_structure_solution 'A short history of SHELX (Sheldrick, 2007)'
_diffrn_ambient_temperature 293.15
_diffrn_detector_area_resol_mean 16.0874
_diffrn_measured_fraction_theta_full 0.998
_diffrn_measured_fraction_theta_max 0.998
_diffrn_measurement_details
;
  1 omega  -87.00    3.00   1.0000   10.0000
omega____ theta____ kappa____ phi______ frames
    -      -17.0486  -77.0000  -60.0000 90

  2 omega   -4.00   49.00   1.0000   10.0000
omega____ theta____ kappa____ phi______ frames
    -       20.0174   38.0000 -120.0000 53
;
_diffrn_measurement_device_type 'Xcalibur, Eos'
_diffrn_measurement_method '\w scans'
_diffrn_orient_matrix_UB_11 -0.0082197000
_diffrn_orient_matrix_UB_12 -0.0557204000
_diffrn_orient_matrix_UB_13 0.0062612000
_diffrn_orient_matrix_UB_21 -0.0003689000
_diffrn_orient_matrix_UB_22 -0.0074826000
_diffrn_orient_matrix_UB_23 -0.0470540000
_diffrn_orient_matrix_UB_31 0.0748455000
_diffrn_orient_matrix_UB_32 -0.0061396000
_diffrn_orient_matrix_UB_33 0.0004630000
_diffrn_radiation_monochromator graphite
_diffrn_radiation_type 'Mo K\a'
_diffrn_radiation_wavelength 0.7107
_diffrn_reflns_av_R_equivalents 0.0188
_diffrn_reflns_av_unetI/netI 0.0446
_diffrn_reflns_limit_h_max 6
_diffrn_reflns_limit_h_min -11
_diffrn_reflns_limit_k_max 14
_diffrn_reflns_limit_k_min -14
_diffrn_reflns_limit_l_max 11
_diffrn_reflns_limit_l_min -17
_diffrn_reflns_number 4434
_diffrn_reflns_theta_full 25.00
_diffrn_reflns_theta_max 25.00
_diffrn_reflns_theta_min 3.03
_diffrn_source 'Enhance (Mo) x-ray Source'
_exptl_absorpt_coefficient_mu 0.226
_exptl_absorpt_correction_T_max 1.00000
_exptl_absorpt_correction_T_min 0.95279
_exptl_absorpt_correction_type multi-scan
_exptl_absorpt_process_details
;
CrysAlisPro, Agilent Technologies,
Version 1.171.35.11 (release 16-05-2011 CrysAlis171 .NET)
(compiled May 16 2011,17:55:39)
empirical absorption correction using spherical harmonics,
 implemented in SCALE3 ABSPACK scaling algorithm.
;
_exptl_crystal_colour colorless
_exptl_crystal_density_diffrn 1.207
_exptl_crystal_description block
_exptl_crystal_F_000 680
_exptl_crystal_size_max 0.32
_exptl_crystal_size_mid 0.26
_exptl_crystal_size_min 0.20
_refine_diff_density_max 0.124
_refine_diff_density_min -0.138
_refine_diff_density_rms 0.027
_refine_ls_abs_structure_details 'Flack H D (1983), Acta Cryst. A39, 876-881'
_refine_ls_abs_structure_Flack 0.10(11)
_refine_ls_extinction_coef 0.048(2)
_refine_ls_extinction_expression Fc^*^=kFc[1+0.001xFc^2^\l^3^/sin(2\q)]^-1/4^
_refine_ls_extinction_method SHELXL
_refine_ls_goodness_of_fit_ref 1.050
_refine_ls_hydrogen_treatment constr
_refine_ls_matrix_type full
_refine_ls_number_parameters 212
_refine_ls_number_reflns 2865
_refine_ls_number_restraints 0
_refine_ls_restrained_S_all 1.050
_refine_ls_R_factor_all 0.0708
_refine_ls_R_factor_gt 0.0465
_refine_ls_shift/su_max 0.000
_refine_ls_shift/su_mean 0.000
_refine_ls_structure_factor_coef Fsqd
_refine_ls_weighting_details 'calc w=1/[\s^2^(Fo^2^)+(0.0315P)^2^+0.1898P] where P=(Fo^2^+2Fc^2^)/3'
_refine_ls_weighting_scheme calc
_refine_ls_wR_factor_gt 0.0871
_refine_ls_wR_factor_ref 0.1000
_reflns_number_gt 2074
_reflns_number_total 2865
_reflns_threshold_expression >2sigma(I)
_cod_data_source_file jo3001047_si_001.cif
_cod_data_source_block 110720_s2_lyb
_cod_original_cell_volume 1765.30(16)
_cod_database_code 4027152
_chemical_oxdiff_formula C20H20O3Cl1
_reflns_odcompleteness_completeness 99.66
_reflns_odcompleteness_iscentric 1
_reflns_odcompleteness_theta 26.32

loop_
_space_group_symop_id
_space_group_symop_operation_xyz
1 'x, y, z'
2 '-x+1/2, -y, z+1/2'
3 'x+1/2, -y+1/2, -z'
4 '-x, y+1/2, -z+1/2'

loop_
_atom_site_label
_atom_site_type_symbol
_atom_site_fract_x
_atom_site_fract_y
_atom_site_fract_z
_atom_site_U_iso_or_equiv
_atom_site_adp_type
_atom_site_occupancy
_atom_site_symmetry_multiplicity
_atom_site_calc_flag
_atom_site_refinement_flags
_atom_site_disorder_assembly
_atom_site_disorder_group
Cl1 Cl 0.73002(13) 0.29802(11) 0.57136(9) 0.1478(6) Uani 1 1 d . A .
O1 O 0.3295(2) 0.66601(19) 0.67863(16) 0.0867(7) Uani 1 1 d . A .
O2 O -0.05621(18) 0.61418(18) 0.48355(13) 0.0729(6) Uani 1 1 d . A .
O3 O 0.06918(19) 0.72344(17) 0.38668(16) 0.0721(6) Uani 1 1 d . A .
H3 H -0.0023 0.7572 0.3734 0.108 Uiso 1 1 calc R . .
C1 C 0.2031(3) 0.6503(3) 0.6645(2) 0.0797(10) Uani 1 1 d . . .
C2 C 0.0986(7) 0.6837(5) 0.7365(4) 0.0781(16) Uani 0.656(3) 1 d P A 1
H2A H 0.1361 0.6617 0.7941 0.094 Uiso 0.656(3) 1 calc PR A 1
H2B H 0.0931 0.7610 0.7369 0.094 Uiso 0.656(3) 1 calc PR A 1
C2A C 0.1009(14) 0.6145(9) 0.7495(9) 0.0781(16) Uani 0.344(3) 1 d P A 2
H2AA H 0.1093 0.5384 0.7599 0.094 Uiso 0.344(3) 1 calc PR A 2
H2AB H 0.1301 0.6516 0.8034 0.094 Uiso 0.344(3) 1 calc PR A 2
C3 C -0.0447(3) 0.6415(3) 0.7277(2) 0.0776(10) Uani 1 1 d . . .
C4 C -0.0994(3) 0.6422(3) 0.6364(2) 0.0894(11) Uani 1 1 d . A .
H4A H -0.1455 0.7102 0.6260 0.107 Uiso 1 1 calc R . .
H4B H -0.1715 0.5872 0.6315 0.107 Uiso 1 1 calc R . .
C5 C 0.0076(3) 0.6248(2) 0.5638(2) 0.0638(8) Uani 1 1 d . . .
C6 C 0.1483(3) 0.6235(2) 0.57714(19) 0.0569(7) Uani 1 1 d . A .
C7 C 0.2509(3) 0.6032(2) 0.50117(18) 0.0563(7) Uani 1 1 d . . .
H7 H 0.2919 0.6717 0.4830 0.068 Uiso 1 1 calc R A .
C8 C 0.1677(3) 0.5578(2) 0.4218(2) 0.0640(8) Uani 1 1 d . A .
H8A H 0.2274 0.5596 0.3690 0.077 Uiso 1 1 calc R . .
H8B H 0.1444 0.4838 0.4340 0.077 Uiso 1 1 calc R . .
C9 C 0.0331(3) 0.6181(3) 0.4031(2) 0.0638(8) Uani 1 1 d . . .
C10 C 0.3711(3) 0.5280(2) 0.52417(19) 0.0561(7) Uani 1 1 d . A .
C11 C 0.3480(4) 0.4304(2) 0.5643(3) 0.0797(10) Uani 1 1 d . . .
H11 H 0.2563 0.4119 0.5814 0.096 Uiso 1 1 calc R A .
C12 C 0.4569(4) 0.3598(3) 0.5798(3) 0.0902(11) Uani 1 1 d . A .
H12 H 0.4393 0.2942 0.6068 0.108 Uiso 1 1 calc R . .
C13 C 0.5914(4) 0.3876(3) 0.5548(2) 0.0805(10) Uani 1 1 d . . .
C14 C 0.6196(3) 0.4821(3) 0.5159(2) 0.0746(9) Uani 1 1 d . A .
H14 H 0.7119 0.4999 0.4997 0.090 Uiso 1 1 calc R . .
C15 C 0.5086(3) 0.5527(2) 0.50044(19) 0.0610(8) Uani 1 1 d . . .
H15 H 0.5274 0.6181 0.4735 0.073 Uiso 1 1 calc R A .
C16 C -0.0575(3) 0.5701(3) 0.3307(2) 0.0888(11) Uani 1 1 d . A .
H16A H -0.0848 0.4991 0.3476 0.133 Uiso 1 1 calc R . .
H16B H -0.0046 0.5675 0.2758 0.133 Uiso 1 1 calc R . .
H16C H -0.1409 0.6129 0.3224 0.133 Uiso 1 1 calc R . .
C17 C -0.0367(6) 0.5113(4) 0.7435(4) 0.0895(15) Uani 0.656(3) 1 d P A 1
H17A H -0.1271 0.4800 0.7297 0.134 Uiso 0.656(3) 1 calc PR A 1
H17B H -0.0132 0.4969 0.8048 0.134 Uiso 0.656(3) 1 calc PR A 1
H17C H 0.0347 0.4814 0.7052 0.134 Uiso 0.656(3) 1 calc PR A 1
C17A C -0.0232(11) 0.7850(8) 0.7203(7) 0.0895(15) Uani 0.344(3) 1 d P A 2
H17D H 0.0474 0.8015 0.6761 0.134 Uiso 0.344(3) 1 calc PR A 2
H17E H 0.0064 0.8125 0.7773 0.134 Uiso 0.344(3) 1 calc PR A 2
H17F H -0.1119 0.8171 0.7036 0.134 Uiso 0.344(3) 1 calc PR A 2
C18 C -0.1490(4) 0.6694(4) 0.7986(3) 0.1155(15) Uani 1 1 d . A .
H18A H -0.1656 0.7449 0.7980 0.173 Uiso 1 1 calc R . .
H18B H -0.1122 0.6487 0.8559 0.173 Uiso 1 1 calc R . .
H18C H -0.2366 0.6325 0.7876 0.173 Uiso 1 1 calc R . .

loop_
_atom_site_aniso_label
_atom_site_aniso_U_11
_atom_site_aniso_U_22
_atom_site_aniso_U_33
_atom_site_aniso_U_23
_atom_site_aniso_U_13
_atom_site_aniso_U_12
Cl1 0.1472(10) 0.1593(11) 0.1369(11) -0.0023(9) -0.0383(9) 0.0836(9)
O1 0.0568(13) 0.1257(18) 0.0775(16) -0.0269(15) -0.0059(12) -0.0143(13)
O2 0.0473(10) 0.1188(17) 0.0525(13) -0.0024(13) 0.0014(10) -0.0147(11)
O3 0.0606(13) 0.0810(15) 0.0746(16) 0.0059(12) -0.0015(12) -0.0032(11)
C1 0.0535(18) 0.113(3) 0.073(2) -0.025(2) 0.0007(18) -0.0093(19)
C2 0.078(3) 0.093(4) 0.063(3) -0.022(4) 0.005(3) -0.009(4)
C2A 0.078(3) 0.093(4) 0.063(3) -0.022(4) 0.005(3) -0.009(4)
C3 0.065(2) 0.121(3) 0.0469(19) 0.011(2) 0.0051(16) 0.007(2)
C4 0.0608(18) 0.139(3) 0.068(2) -0.004(2) 0.0137(19) -0.003(2)
C5 0.0494(16) 0.093(2) 0.0494(18) -0.0047(17) 0.0043(16) -0.0106(16)
C6 0.0507(15) 0.0696(17) 0.0503(18) -0.0045(16) 0.0010(15) -0.0065(14)
C7 0.0498(14) 0.0619(17) 0.0571(19) -0.0030(15) 0.0060(16) -0.0047(14)
C8 0.0632(17) 0.0723(18) 0.056(2) -0.0085(16) 0.0044(16) -0.0042(15)
C9 0.0581(17) 0.083(2) 0.0504(18) -0.0053(17) 0.0026(15) -0.0107(17)
C10 0.0547(16) 0.0616(17) 0.0518(18) -0.0046(15) 0.0029(14) -0.0047(15)
C11 0.078(2) 0.070(2) 0.091(3) 0.012(2) 0.011(2) -0.0043(19)
C12 0.118(3) 0.066(2) 0.086(3) 0.012(2) -0.008(3) 0.007(2)
C13 0.090(3) 0.091(3) 0.060(2) -0.012(2) -0.017(2) 0.025(2)
C14 0.0537(17) 0.102(3) 0.068(2) -0.016(2) -0.0069(17) 0.0090(19)
C15 0.0575(16) 0.0710(18) 0.0546(19) -0.0083(16) 0.0046(16) -0.0043(16)
C16 0.085(2) 0.113(3) 0.069(2) -0.011(2) -0.015(2) -0.016(2)
C17 0.103(4) 0.082(3) 0.083(4) 0.020(3) 0.014(3) 0.003(3)
C17A 0.103(4) 0.082(3) 0.083(4) 0.020(3) 0.014(3) 0.003(3)
C18 0.089(3) 0.179(4) 0.078(3) -0.012(3) 0.029(2) 0.008(3)

loop_
_atom_type_symbol
_atom_type_description
_atom_type_scat_dispersion_real
_atom_type_scat_dispersion_imag
_atom_type_scat_source
C C 0.0033 0.0016 'International Tables Vol C Tables 4.2.6.8 and 6.1.1.4'
H H 0.0000 0.0000 'International Tables Vol C Tables 4.2.6.8 and 6.1.1.4'
Cl Cl 0.1484 0.1585 'International Tables Vol C Tables 4.2.6.8 and 6.1.1.4'
O O 0.0106 0.0060 'International Tables Vol C Tables 4.2.6.8 and 6.1.1.4'

loop_
_geom_angle_atom_site_label_1
_geom_angle_atom_site_label_2
_geom_angle_atom_site_label_3
_geom_angle
C5 O2 C9 118.0(2)
C9 O3 H3 109.5
O1 C1 C2 117.6(4)
O1 C1 C2A 118.5(5)
O1 C1 C6 122.8(3)
C2 C1 C2A 32.2(4)
C6 C1 C2 118.3(3)
C6 C1 C2A 115.0(5)
C1 C2 H2A 108.3
C1 C2 H2B 108.3
H2A C2 H2B 107.4
C3 C2 C1 115.9(4)
C3 C2 H2A 108.3
C3 C2 H2B 108.3
C1 C2A H2AA 110.0
C1 C2A H2AB 110.0
H2AA C2A H2AB 108.4
C3 C2A C1 108.4(8)
C3 C2A H2AA 110.0
C3 C2A H2AB 110.0
C2 C3 C4 114.2(4)
C2 C3 C17 107.7(4)
C2 C3 C17A 62.7(4)
C2 C3 C18 117.6(4)
C2A C3 C2 35.6(4)
C2A C3 C4 123.1(6)
C2A C3 C17 72.2(5)
C2A C3 C17A 98.0(6)
C2A C3 C18 121.4(6)
C4 C3 C17 99.0(3)
C4 C3 C17A 88.6(4)
C4 C3 C18 115.6(3)
C17 C3 C17A 169.8(5)
C18 C3 C17 99.2(3)
C18 C3 C17A 83.3(4)
C3 C4 H4A 108.3
C3 C4 H4B 108.3
C3 C4 C5 116.0(3)
H4A C4 H4B 107.4
C5 C4 H4A 108.3
C5 C4 H4B 108.3
O2 C5 C4 111.0(2)
C6 C5 O2 124.9(3)
C6 C5 C4 124.1(3)
C1 C6 C7 119.3(2)
C5 C6 C1 119.0(3)
C5 C6 C7 121.5(3)
C6 C7 H7 108.3
C6 C7 C8 108.5(2)
C6 C7 C10 114.3(2)
C8 C7 H7 108.3
C10 C7 H7 108.3
C10 C7 C8 109.1(2)
C7 C8 H8A 109.0
C7 C8 H8B 109.0
H8A C8 H8B 107.8
C9 C8 C7 112.9(2)
C9 C8 H8A 109.0
C9 C8 H8B 109.0
O2 C9 C8 108.3(3)
O2 C9 C16 104.5(2)
O3 C9 O2 108.5(2)
O3 C9 C8 107.8(2)
O3 C9 C16 113.2(3)
C8 C9 C16 114.3(3)
C11 C10 C7 122.2(3)
C15 C10 C7 120.3(2)
C15 C10 C11 117.3(3)
C10 C11 H11 119.1
C12 C11 C10 121.8(3)
C12 C11 H11 119.1
C11 C12 H12 120.6
C13 C12 C11 118.8(3)
C13 C12 H12 120.6
C12 C13 Cl1 119.5(3)
C14 C13 Cl1 118.7(3)
C14 C13 C12 121.7(3)
C13 C14 H14 120.5
C13 C14 C15 118.9(3)
C15 C14 H14 120.5
C10 C15 C14 121.5(3)
C10 C15 H15 119.3
C14 C15 H15 119.3
C9 C16 H16A 109.5
C9 C16 H16B 109.5
C9 C16 H16C 109.5
H16A C16 H16B 109.5
H16A C16 H16C 109.5
H16B C16 H16C 109.5
C3 C17 H17A 109.5
C3 C17 H17B 109.5
C3 C17 H17C 109.5
C3 C17A H17D 109.5
C3 C17A H17E 109.5
C3 C17A H17F 109.5
H17D C17A H17E 109.5
H17D C17A H17F 109.5
H17E C17A H17F 109.5
C3 C18 H18A 109.5
C3 C18 H18B 109.5
C3 C18 H18C 109.5
H18A C18 H18B 109.5
H18A C18 H18C 109.5
H18B C18 H18C 109.5

loop_
_geom_bond_atom_site_label_1
_geom_bond_atom_site_label_2
_geom_bond_distance
Cl1 C13 1.740(3)
O1 C1 1.225(3)
O2 C5 1.349(3)
O2 C9 1.469(3)
O3 H3 0.8200
O3 C9 1.385(3)
C1 C2 1.518(6)
C1 C2A 1.656(13)
C1 C6 1.444(4)
C2 H2A 0.9700
C2 H2B 0.9700
C2 C3 1.457(7)
C2A H2AA 0.9700
C2A H2AB 0.9700
C2A C3 1.450(13)
C3 C4 1.459(4)
C3 C17 1.650(6)
C3 C17A 1.815(10)
C3 C18 1.487(4)
C4 H4A 0.9700
C4 H4B 0.9700
C4 C5 1.497(4)
C5 C6 1.341(4)
C6 C7 1.513(4)
C7 H7 0.9800
C7 C8 1.531(4)
C7 C10 1.513(4)
C8 H8A 0.9700
C8 H8B 0.9700
C8 C9 1.503(4)
C9 C16 1.504(4)
C10 C11 1.381(4)
C10 C15 1.378(4)
C11 H11 0.9300
C11 C12 1.374(4)
C12 H12 0.9300
C12 C13 1.367(5)
C13 C14 1.346(5)
C14 H14 0.9300
C14 C15 1.390(4)
C15 H15 0.9300
C16 H16A 0.9600
C16 H16B 0.9600
C16 H16C 0.9600
C17 H17A 0.9600
C17 H17B 0.9600
C17 H17C 0.9600
C17A H17D 0.9600
C17A H17E 0.9600
C17A H17F 0.9600
C18 H18A 0.9600
C18 H18B 0.9600
C18 H18C 0.9600

loop_
_geom_hbond_atom_site_label_D
_geom_hbond_atom_site_label_H
_geom_hbond_atom_site_label_A
_geom_hbond_distance_DH
_geom_hbond_distance_HA
_geom_hbond_distance_DA
_geom_hbond_angle_DHA
_geom_hbond_site_symmetry_A
O3 H3 O1 0.82 2.01 2.824(3) 171.2 3_466

loop_
_geom_torsion_atom_site_label_1
_geom_torsion_atom_site_label_2
_geom_torsion_atom_site_label_3
_geom_torsion_atom_site_label_4
_geom_torsion
Cl1 C13 C14 C15 178.3(2)
O1 C1 C2 C3 -165.8(4)
O1 C1 C2A C3 157.4(5)
O1 C1 C6 C5 -169.1(3)
O1 C1 C6 C7 6.1(5)
O2 C5 C6 C1 171.6(3)
O2 C5 C6 C7 -3.5(5)
C1 C2 C3 C2A 71.7(10)
C1 C2 C3 C4 -41.8(7)
C1 C2 C3 C17 67.1(6)
C1 C2 C3 C17A -116.7(6)
C1 C2 C3 C18 178.0(4)
C1 C2A C3 C2 -55.6(9)
C1 C2A C3 C4 30.4(10)
C1 C2A C3 C17 119.7(7)
C1 C2A C3 C17A -63.2(7)
C1 C2A C3 C18 -150.2(5)
C1 C6 C7 C8 170.2(3)
C1 C6 C7 C10 48.2(4)
C2 C1 C2A C3 60.1(9)
C2 C1 C6 C5 -2.7(5)
C2 C1 C6 C7 172.5(4)
C2 C3 C4 C5 33.2(5)
C2A C1 C2 C3 -65.5(10)
C2A C1 C6 C5 33.2(6)
C2A C1 C6 C7 -151.6(5)
C2A C3 C4 C5 -6.4(8)
C3 C4 C5 O2 172.6(3)
C3 C4 C5 C6 -9.3(5)
C4 C5 C6 C1 -6.2(5)
C4 C5 C6 C7 178.7(3)
C5 O2 C9 O3 -76.5(3)
C5 O2 C9 C8 40.2(3)
C5 O2 C9 C16 162.4(3)
C5 C6 C7 C8 -14.8(4)
C5 C6 C7 C10 -136.8(3)
C6 C1 C2 C3 27.2(7)
C6 C1 C2A C3 -43.9(8)
C6 C7 C8 C9 46.0(3)
C6 C7 C10 C11 49.7(4)
C6 C7 C10 C15 -134.2(3)
C7 C8 C9 O2 -59.0(3)
C7 C8 C9 O3 58.2(3)
C7 C8 C9 C16 -175.0(2)
C7 C10 C11 C12 175.8(3)
C7 C10 C15 C14 -176.0(3)
C8 C7 C10 C11 -71.9(4)
C8 C7 C10 C15 104.2(3)
C9 O2 C5 C4 168.0(3)
C9 O2 C5 C6 -10.1(4)
C10 C7 C8 C9 171.2(2)
C10 C11 C12 C13 0.2(6)
C11 C10 C15 C14 0.2(4)
C11 C12 C13 Cl1 -178.5(3)
C11 C12 C13 C14 0.3(6)
C12 C13 C14 C15 -0.4(5)
C13 C14 C15 C10 0.2(5)
C15 C10 C11 C12 -0.4(5)
C17 C3 C4 C5 -81.0(4)
C17A C3 C4 C5 92.2(4)
C18 C3 C4 C5 174.2(3)
